data_7157729
loop_
_publ_author_name
'Xu, Fen'
'Zhu, Wen-Jing'
'Wang, Juan'
'Ma, Qi'
'Shen, Li-Jing'

_publ_section_title
;
 Rhodium-catalyzed synthesis of substituted isoquinolones <i>via</i> a
 selective decarbonylation/alkyne insertion cascade of phthalimides.
;
_journal_issue 40
_journal_name_full 'Organic &amp; biomolecular chemistry'
_journal_page_first 8219
_journal_page_last 8223
_journal_paper_doi 10.1039/d0ob01793k
_journal_volume 18
_journal_year 2020
_chemical_formula_moiety '0.4(C32 H22 N O)'
_chemical_formula_sum 'C12.8 H8.8 N0.4 O0.4'
_chemical_formula_weight 174.60
_space_group_crystal_system triclinic
_space_group_IT_number 2
_space_group_name_Hall '-P 1'
_space_group_name_H-M_alt 'P -1'
_atom_sites_solution_hydrogens geom
_atom_sites_solution_primary direct
_audit_creation_date 2020-08-18
_audit_creation_method
;
Olex2 1.2
(compiled 2018.05.29 svn.r3508 for OlexSys, GUI svn.r5506)
;
_audit_update_record
;
2020-08-29 deposited with the CCDC.	2020-10-02 downloaded from the CCDC.
;
_cell_angle_alpha 69.234(9)
_cell_angle_beta 89.878(8)
_cell_angle_gamma 72.178(10)
_cell_formula_units_Z 5
_cell_length_a 9.6741(10)
_cell_length_b 10.8198(12)
_cell_length_c 12.5635(11)
_cell_measurement_reflns_used 2750
_cell_measurement_temperature 295.44(10)
_cell_measurement_theta_max 71.2290
_cell_measurement_theta_min 4.6450
_cell_volume 1162.2(2)
_computing_cell_refinement 'CrysAlisPro 1.171.40.53 (Rigaku OD, 2019)'
_computing_data_collection 'CrysAlisPro 1.171.40.53 (Rigaku OD, 2019)'
_computing_data_reduction 'CrysAlisPro 1.171.40.53 (Rigaku OD, 2019)'
_computing_molecular_graphics 'Olex2 (Dolomanov et al., 2009)'
_computing_publication_material 'Olex2 (Dolomanov et al., 2009)'
_computing_structure_refinement 'ShelXL (Sheldrick, 2015)'
_computing_structure_solution 'ShelXS (Sheldrick, 2008)'
_diffrn_ambient_environment air
_diffrn_ambient_temperature 295.44(10)
_diffrn_detector 'CCD plate'
_diffrn_detector_area_resol_mean 5.3031
_diffrn_detector_type AtlasS2
_diffrn_measured_fraction_theta_full 0.998
_diffrn_measured_fraction_theta_max 0.965
_diffrn_measurement_details
;
List of Runs (angles in degrees, time in seconds):

  # Type    Start    End  Width  t~exp~   \w     \q     \k     \f   Frames
#--------------------------------------------------------------------------
  1  \w    -72.00  25.00   1.00    3.85    --  -40.80  77.00-150.00   97
  2  \w   -108.00 -18.00   1.00    3.85    --  -40.80 -57.00 -60.00   90
  3  \w   -112.00 -83.00   1.00    3.85    --  -40.80 -57.00-180.00   29
  4  \w    -67.00  31.00   1.00    3.85    --  -40.80  57.00  90.00   98
  5  \w     52.00  77.00   1.00    3.85    --   40.80 -99.00-150.00   25
  6  \w     34.00  71.00   1.00   15.41    --  105.27 -61.00 -60.00   37
  7  \w     75.00 109.00   1.00   15.41    --  105.27 -95.00  30.00   34
  8  \w     73.00 109.00   1.00   15.41    --  105.27 -95.00 -60.00   36
  9  \w     23.00  62.00   1.00   15.41    --  105.27 -95.00  30.00   39
 10  \w     64.00 110.00   1.00   15.41    --  105.27-113.00-150.00   46
 11  \w    116.00 177.00   1.00   15.41    --  105.27  61.00-120.00   61
 12  \w     48.00  75.00   1.00   15.41    --  105.27 -45.00-180.00   27
 13  \w    109.00 176.00   1.00   15.41    --  105.27 125.00  30.00   67
 14  \w     33.00 129.00   1.00   15.41    --  105.27 -45.00  90.00   96
 15  \w    126.00 177.00   1.00   15.41    --  105.27  45.00  90.00   51
 16  \w     93.00 120.00   1.00   15.41    --  105.27  45.00  90.00   27
 17  \w     82.00 133.00   1.00   15.41    --  105.27 -61.00 -60.00   51
 18  \w     40.00  87.00   1.00   15.41    --  105.27 -77.00  90.00   47
 19  \w     40.00  68.00   1.00   15.41    --  105.27 -95.00 -60.00   28
 20  \w     47.00 172.00   1.00   15.41    --  105.27   0.00  60.00  125
;
_diffrn_measurement_device 'four-circle diffractometer'
_diffrn_measurement_device_type 'SuperNova, Dual, Cu at home/near, AtlasS2'
_diffrn_measurement_method '\w scans'
_diffrn_orient_matrix_type 'CrysAlisPro convention (1999,Acta A55,543-557)'
_diffrn_orient_matrix_UB_11 0.1163084000
_diffrn_orient_matrix_UB_12 -0.1453532000
_diffrn_orient_matrix_UB_13 0.0315140000
_diffrn_orient_matrix_UB_21 0.0157417000
_diffrn_orient_matrix_UB_22 -0.0130582000
_diffrn_orient_matrix_UB_23 0.1258707000
_diffrn_orient_matrix_UB_31 -0.1208729000
_diffrn_orient_matrix_UB_32 -0.0682431000
_diffrn_orient_matrix_UB_33 0.0247127000
_diffrn_radiation_monochromator mirror
_diffrn_radiation_probe x-ray
_diffrn_radiation_type CuK\a
_diffrn_radiation_wavelength 1.54184
_diffrn_reflns_av_R_equivalents 0.0334
_diffrn_reflns_av_unetI/netI 0.0401
_diffrn_reflns_Laue_measured_fraction_full 0.998
_diffrn_reflns_Laue_measured_fraction_max 0.965
_diffrn_reflns_limit_h_max 7
_diffrn_reflns_limit_h_min -11
_diffrn_reflns_limit_k_max 11
_diffrn_reflns_limit_k_min -13
_diffrn_reflns_limit_l_max 15
_diffrn_reflns_limit_l_min -15
_diffrn_reflns_number 7737
_diffrn_reflns_point_group_measured_fraction_full 0.998
_diffrn_reflns_point_group_measured_fraction_max 0.965
_diffrn_reflns_theta_full 67.684
_diffrn_reflns_theta_max 72.873
_diffrn_reflns_theta_min 3.790
_diffrn_source 'micro-focus sealed X-ray tube'
_diffrn_source_type 'SuperNova (Cu) X-ray Source'
_exptl_absorpt_coefficient_mu 0.580
_exptl_absorpt_correction_T_max 1.00000
_exptl_absorpt_correction_T_min 0.41701
_exptl_absorpt_correction_type multi-scan
_exptl_absorpt_process_details
;
CrysAlisPro 1.171.40.53 (Rigaku Oxford Diffraction, 2019)
Empirical absorption correction using spherical harmonics,
 implemented in SCALE3 ABSPACK scaling algorithm.
;
_exptl_crystal_colour colorless
_exptl_crystal_density_diffrn 1.247
_exptl_crystal_description prism
_exptl_crystal_F_000 458
_refine_diff_density_max 0.937
_refine_diff_density_min -0.370
_refine_diff_density_rms 0.100
_refine_ls_extinction_method none
_refine_ls_goodness_of_fit_ref 2.237
_refine_ls_hydrogen_treatment constr
_refine_ls_matrix_type full
_refine_ls_number_parameters 308
_refine_ls_number_reflns 4476
_refine_ls_number_restraints 0
_refine_ls_restrained_S_all 2.237
_refine_ls_R_factor_all 0.1907
_refine_ls_R_factor_gt 0.1657
_refine_ls_shift/su_max 0.000
_refine_ls_shift/su_mean 0.000
_refine_ls_structure_factor_coef Fsqd
_refine_ls_weighting_details
;
 w=1/[\s^2^(Fo^2^)+(0.1000P)^2^]
 where P=(Fo^2^+2Fc^2^)/3
;
_refine_ls_weighting_scheme calc
_refine_ls_wR_factor_gt 0.4066
_refine_ls_wR_factor_ref 0.4291
_reflns_Friedel_coverage 0.000
_reflns_number_gt 2955
_reflns_number_total 4476
_reflns_threshold_expression 'I > 2\s(I)'
_cod_data_source_file d0ob01793k2.cif
_cod_data_source_block xf-20200802-13-2
_cod_depositor_comments 'Adding full bibliography for 7157729.cif.'
_cod_original_formula_sum 'C12.80 H8.80 N0.40 O0.40'
_cod_database_code 7157729
_shelxl_version_number 2013-2
_shelx_space_group_comment
;
The symmetry employed for this shelxl refinement is uniquely defined
by the following loop, which should always be used as a source of
symmetry information in preference to the above space-group names.
They are only intended as comments.
;
_reflns_odcompleteness_completeness 99.90
_reflns_odcompleteness_iscentric 1
_reflns_odcompleteness_theta 66.97
_olex2_refinement_description
;
1. Fixed Uiso
 At 1.2 times of:
  All C(H) groups
 At 1.5 times of:
  All C(H,H,H) groups
2.a Aromatic/amide H refined with riding coordinates:
 C3(H3), C4(H4), C5(H5), C7(H7), C8(H8), C9(H9), C17(H17), C18(H18), C19(H19),
 C20(H20), C21(H21), C22(H22), C23(H23), C25(H25), C28(H28), C29(H29), C30(H30),
  C31(H31), C32(H32)
2.b Idealised Me refined as rotating group:
 C26(H26A,H26B,H26C)
;
_olex2_submission_special_instructions 'No special instructions were received'
_oxdiff_exptl_absorpt_empirical_details
;
Empirical correction (ABSPACK) includes:
- Absorption correction using spherical harmonics
- Frame scaling
;
_oxdiff_exptl_absorpt_empirical_full_max 2.619
_oxdiff_exptl_absorpt_empirical_full_min 0.532

loop_
_space_group_symop_operation_xyz
'x, y, z'
'-x, -y, -z'

loop_
_atom_site_label
_atom_site_type_symbol
_atom_site_fract_x
_atom_site_fract_y
_atom_site_fract_z
_atom_site_U_iso_or_equiv
_atom_site_adp_type
_atom_site_occupancy
_atom_site_site_symmetry_order
_atom_site_calc_flag
_atom_site_refinement_flags_posn
_atom_site_refinement_flags_adp
_atom_site_refinement_flags_occupancy
_atom_site_disorder_assembly
_atom_site_disorder_group
O1 O 0.4094(7) 0.5939(4) 0.1828(4) 0.134(2) Uani 1 1 d . . . . .
N1 N 0.1601(8) 0.7141(6) 0.3389(6) 0.1167(19) Uani 1 1 d . . . . .
C1 C 0.3931(11) 0.7592(7) 0.3071(6) 0.115(3) Uani 1 1 d . . . . .
C2 C 0.3135(12) 0.7089(6) 0.3825(6) 0.128(3) Uani 1 1 d . . . . .
C3 C 0.5180(8) 0.7506(7) 0.3462(5) 0.0951(17) Uani 1 1 d . . . . .
H3 H 0.5768 0.7815 0.2912 0.114 Uiso 1 1 calc R . . . .
C4 C 0.5782(13) 0.7029(8) 0.4568(10) 0.163(5) Uani 1 1 d . . . . .
H4 H 0.6694 0.7078 0.4740 0.196 Uiso 1 1 calc R . . . .
C5 C 0.4951(15) 0.6426(7) 0.5498(7) 0.153(5) Uani 1 1 d . . . . .
H5 H 0.5290 0.6036 0.6275 0.184 Uiso 1 1 calc R . . . .
C6 C 0.3550(10) 0.6532(5) 0.5025(5) 0.103(2) Uani 1 1 d . . . . .
C7 C 0.2551(16) 0.6101(12) 0.5679(12) 0.162(5) Uani 1 1 d . . . . .
H7 H 0.2796 0.5815 0.6464 0.195 Uiso 1 1 calc R . . . .
C8 C 0.133(2) 0.6025(11) 0.5390(12) 0.184(6) Uani 1 1 d . . . . .
H8 H 0.0787 0.5590 0.5919 0.221 Uiso 1 1 calc R . . . .
C9 C 0.0880(12) 0.6633(9) 0.4245(10) 0.156(4) Uani 1 1 d . . . . .
H9 H -0.0069 0.6701 0.4031 0.188 Uiso 1 1 calc R . . . .
C10 C 0.3340(8) 0.8149(5) 0.1857(4) 0.0934(19) Uani 1 1 d . . . . .
C11 C 0.3601(8) 0.7201(5) 0.1292(5) 0.0940(18) Uani 1 1 d . . . . .
C12 C 0.3271(5) 0.7827(4) 0.0047(4) 0.0689(11) Uani 1 1 d . . . . .
C13 C 0.2762(5) 0.9283(4) -0.0525(4) 0.0611(10) Uani 1 1 d . . . . .
C14 C 0.2458(5) 1.0176(4) 0.0141(3) 0.0603(10) Uani 1 1 d . . . . .
C15 C 0.2737(6) 0.9587(5) 0.1295(4) 0.0785(14) Uani 1 1 d . . . . .
C16 C 0.2455(7) 1.0439(5) 0.2039(4) 0.0819(15) Uani 1 1 d . . . . .
C17 C 0.1185(9) 1.0622(6) 0.2555(6) 0.103(2) Uani 1 1 d . . . . .
H17 H 0.0529 1.0183 0.2465 0.124 Uiso 1 1 calc R . . . .
C18 C 0.0880(10) 1.1445(7) 0.3201(6) 0.110(2) Uani 1 1 d . . . . .
H18 H 0.0015 1.1568 0.3536 0.132 Uiso 1 1 calc R . . . .
C19 C 0.1820(9) 1.2066(9) 0.3347(6) 0.117(3) Uani 1 1 d . . . . .
H19 H 0.1625 1.2603 0.3800 0.141 Uiso 1 1 calc R . . . .
C20 C 0.3098(10) 1.1908(12) 0.2819(9) 0.152(4) Uani 1 1 d . . . . .
H20 H 0.3750 1.2348 0.2918 0.183 Uiso 1 1 calc R . . . .
C21 C 0.3402(9) 1.1115(10) 0.2156(7) 0.123(3) Uani 1 1 d . . . . .
H21 H 0.4242 1.1033 0.1789 0.148 Uiso 1 1 calc R . . . .
C22 C 0.3549(6) 0.6971(5) -0.0582(4) 0.0765(13) Uani 1 1 d . . . . .
H22 H 0.3895 0.6005 -0.0201 0.092 Uiso 1 1 calc R . . . .
C23 C 0.3320(6) 0.7531(5) -0.1768(5) 0.0785(13) Uani 1 1 d . . . . .
H23 H 0.3504 0.6941 -0.2177 0.094 Uiso 1 1 calc R . . . .
C24 C 0.2816(6) 0.8969(5) -0.2349(4) 0.0768(13) Uani 1 1 d . . . . .
C25 C 0.2532(6) 0.9822(5) -0.1723(4) 0.0725(12) Uani 1 1 d . . . . .
H25 H 0.2176 1.0787 -0.2110 0.087 Uiso 1 1 calc R . . . .
C26 C 0.2608(10) 0.9589(7) -0.3642(5) 0.110(2) Uani 1 1 d . . . . .
H26A H 0.1868 1.0493 -0.3900 0.165 Uiso 1 1 calc GR . . . .
H26B H 0.2313 0.8988 -0.3932 0.165 Uiso 1 1 calc GR . . . .
H26C H 0.3512 0.9683 -0.3916 0.165 Uiso 1 1 calc GR . . . .
C27 C 0.1897(6) 1.1716(4) -0.0426(4) 0.0668(11) Uani 1 1 d . . . . .
C28 C 0.2830(9) 1.2461(7) -0.0727(7) 0.112(2) Uani 1 1 d . . . . .
H28 H 0.3830 1.1984 -0.0607 0.135 Uiso 1 1 calc R . . . .
C29 C 0.2358(15) 1.3882(9) -0.1200(8) 0.153(4) Uani 1 1 d . . . . .
H29 H 0.3028 1.4358 -0.1421 0.183 Uiso 1 1 calc R . . . .
C30 C 0.0938(15) 1.4592(7) -0.1345(6) 0.146(4) Uani 1 1 d . . . . .
H30 H 0.0625 1.5563 -0.1598 0.175 Uiso 1 1 calc R . . . .
C31 C -0.0100(12) 1.3880(7) -0.1117(9) 0.157(4) Uani 1 1 d . . . . .
H31 H -0.1098 1.4366 -0.1294 0.189 Uiso 1 1 calc R . . . .
C32 C 0.0413(8) 1.2450(6) -0.0626(7) 0.118(3) Uani 1 1 d . . . . .
H32 H -0.0249 1.1962 -0.0423 0.141 Uiso 1 1 calc R . . . .

loop_
_atom_site_aniso_label
_atom_site_aniso_U_11
_atom_site_aniso_U_22
_atom_site_aniso_U_33
_atom_site_aniso_U_23
_atom_site_aniso_U_13
_atom_site_aniso_U_12
O1 0.223(6) 0.056(2) 0.081(3) -0.0189(18) -0.007(3) 0.004(3)
N1 0.140(5) 0.087(3) 0.107(4) -0.032(3) 0.011(4) -0.020(3)
C1 0.177(8) 0.073(3) 0.075(4) -0.026(3) 0.004(5) -0.015(4)
C2 0.223(10) 0.055(3) 0.077(4) -0.027(3) 0.021(5) -0.001(4)
C3 0.095(4) 0.093(4) 0.073(3) -0.015(3) -0.014(3) -0.016(3)
C4 0.210(11) 0.074(4) 0.173(9) -0.034(5) -0.098(8) -0.015(5)
C5 0.276(14) 0.065(3) 0.093(5) -0.043(3) -0.027(7) -0.004(5)
C6 0.166(7) 0.060(3) 0.068(3) -0.028(2) 0.023(4) -0.014(3)
C7 0.229(13) 0.136(8) 0.188(11) -0.106(8) 0.107(11) -0.096(9)
C8 0.286(18) 0.109(6) 0.168(11) -0.059(7) 0.134(12) -0.071(9)
C9 0.153(8) 0.110(5) 0.173(10) -0.020(6) 0.078(7) -0.035(5)
C10 0.154(5) 0.050(2) 0.046(2) -0.0131(17) -0.008(3) 0.003(3)
C11 0.125(5) 0.057(2) 0.076(3) -0.024(2) 0.000(3) 0.002(3)
C12 0.076(3) 0.060(2) 0.067(3) -0.0264(19) 0.014(2) -0.0147(19)
C13 0.065(2) 0.059(2) 0.058(2) -0.0224(17) 0.0076(18) -0.0171(18)
C14 0.065(3) 0.055(2) 0.057(2) -0.0208(17) 0.0080(18) -0.0126(17)
C15 0.100(4) 0.056(2) 0.061(2) -0.0212(19) 0.004(2) 0.000(2)
C16 0.110(4) 0.057(2) 0.053(2) -0.0176(18) 0.003(2) 0.004(2)
C17 0.134(6) 0.083(3) 0.105(4) -0.050(3) 0.039(4) -0.035(4)
C18 0.131(6) 0.095(4) 0.097(4) -0.051(3) 0.024(4) -0.009(4)
C19 0.125(6) 0.127(6) 0.091(4) -0.070(4) -0.006(4) 0.006(4)
C20 0.123(7) 0.215(11) 0.174(9) -0.150(9) 0.022(6) -0.040(7)
C21 0.104(5) 0.173(8) 0.124(6) -0.105(6) 0.017(4) -0.030(5)
C22 0.089(3) 0.061(2) 0.076(3) -0.029(2) 0.013(2) -0.017(2)
C23 0.096(4) 0.077(3) 0.080(3) -0.044(2) 0.020(3) -0.033(3)
C24 0.100(4) 0.079(3) 0.063(2) -0.037(2) 0.017(2) -0.033(3)
C25 0.096(3) 0.064(2) 0.056(2) -0.0221(18) 0.009(2) -0.023(2)
C26 0.175(7) 0.100(4) 0.067(3) -0.044(3) 0.025(4) -0.047(4)
C27 0.087(3) 0.056(2) 0.055(2) -0.0206(17) 0.010(2) -0.021(2)
C28 0.122(5) 0.085(4) 0.118(5) -0.012(3) -0.029(4) -0.046(4)
C29 0.226(11) 0.075(4) 0.147(7) -0.007(4) -0.032(7) -0.077(6)
C30 0.274(13) 0.049(3) 0.083(4) -0.011(3) -0.002(6) -0.026(5)
C31 0.165(8) 0.067(4) 0.164(8) -0.004(4) 0.054(7) 0.019(4)
C32 0.104(5) 0.069(3) 0.142(6) -0.009(3) 0.039(4) -0.010(3)

loop_
_atom_type_symbol
_atom_type_description
_atom_type_scat_dispersion_real
_atom_type_scat_dispersion_imag
_atom_type_scat_source
C C 0.0181 0.0091 'International Tables Vol C Tables 4.2.6.8 and 6.1.1.4'
H H 0.0000 0.0000 'International Tables Vol C Tables 4.2.6.8 and 6.1.1.4'
N N 0.0311 0.0180 'International Tables Vol C Tables 4.2.6.8 and 6.1.1.4'
O O 0.0492 0.0322 'International Tables Vol C Tables 4.2.6.8 and 6.1.1.4'

loop_
_geom_angle_atom_site_label_1
_geom_angle_atom_site_label_2
_geom_angle_atom_site_label_3
_geom_angle
_geom_angle_site_symmetry_1
_geom_angle_site_symmetry_3
_geom_angle_publ_flag
C9 N1 C2 112.2(9) . . ?
C2 C1 C10 117.6(9) . . ?
C3 C1 C2 115.9(8) . . ?
C3 C1 C10 126.4(8) . . ?
C1 C2 N1 118.1(7) . . ?
C1 C2 C6 124.1(10) . . ?
C6 C2 N1 117.8(8) . . ?
C1 C3 C4 129.5(9) . . ?
C3 C4 C5 118.5(10) . . ?
C6 C5 C4 110.4(7) . . ?
C2 C6 C5 121.4(8) . . ?
C7 C6 C2 115.6(11) . . ?
C7 C6 C5 123.0(9) . . ?
C8 C7 C6 130.2(14) . . ?
C7 C8 C9 114.4(11) . . ?
N1 C9 C8 129.2(13) . . ?
C11 C10 C1 117.4(4) . . ?
C15 C10 C1 118.6(5) . . ?
C15 C10 C11 123.4(4) . . ?
O1 C11 C10 121.0(5) . . ?
O1 C11 C12 123.4(5) . . ?
C10 C11 C12 115.6(4) . . ?
C13 C12 C11 120.9(4) . . ?
C22 C12 C11 119.4(4) . . ?
C22 C12 C13 119.6(4) . . ?
C12 C13 C14 119.3(4) . . ?
C25 C13 C12 118.3(4) . . ?
C25 C13 C14 122.4(4) . . ?
C13 C14 C27 121.2(4) . . ?
C15 C14 C13 119.3(4) . . ?
C15 C14 C27 119.5(4) . . ?
C10 C15 C16 116.3(4) . . ?
C14 C15 C10 121.3(4) . . ?
C14 C15 C16 122.4(4) . . ?
C17 C16 C15 120.0(6) . . ?
C21 C16 C15 120.7(5) . . ?
C21 C16 C17 119.2(5) . . ?
C18 C17 C16 120.8(7) . . ?
C19 C18 C17 120.1(7) . . ?
C18 C19 C20 119.8(7) . . ?
C21 C20 C19 120.7(9) . . ?
C20 C21 C16 119.3(7) . . ?
C12 C22 C23 121.0(4) . . ?
C22 C23 C24 120.2(4) . . ?
C23 C24 C26 120.6(4) . . ?
C25 C24 C23 118.8(4) . . ?
C25 C24 C26 120.6(5) . . ?
C24 C25 C13 122.1(4) . . ?
C28 C27 C14 120.7(5) . . ?
C28 C27 C32 117.7(5) . . ?
C32 C27 C14 121.6(5) . . ?
C27 C28 C29 122.4(8) . . ?
C30 C29 C28 120.0(9) . . ?
C29 C30 C31 120.4(6) . . ?
C32 C31 C30 117.8(9) . . ?
C31 C32 C27 121.4(8) . . ?

loop_
_geom_bond_atom_site_label_1
_geom_bond_atom_site_label_2
_geom_bond_distance
_geom_bond_site_symmetry_2
_geom_bond_publ_flag
O1 C11 1.223(7) . ?
N1 C2 1.561(13) . ?
N1 C9 1.326(11) . ?
C1 C2 1.294(12) . ?
C1 C3 1.269(11) . ?
C1 C10 1.469(8) . ?
C2 C6 1.417(9) . ?
C3 C4 1.359(11) . ?
C4 C5 1.488(17) . ?
C5 C6 1.436(14) . ?
C6 C7 1.352(13) . ?
C7 C8 1.27(2) . ?
C8 C9 1.360(18) . ?
C10 C11 1.406(7) . ?
C10 C15 1.388(6) . ?
C11 C12 1.458(7) . ?
C12 C13 1.401(6) . ?
C12 C22 1.385(6) . ?
C13 C14 1.456(6) . ?
C13 C25 1.398(6) . ?
C14 C15 1.350(6) . ?
C14 C27 1.478(6) . ?
C15 C16 1.502(7) . ?
C16 C17 1.380(9) . ?
C16 C21 1.372(10) . ?
C17 C18 1.373(8) . ?
C18 C19 1.333(12) . ?
C19 C20 1.395(12) . ?
C20 C21 1.366(10) . ?
C22 C23 1.385(7) . ?
C23 C24 1.386(7) . ?
C24 C25 1.381(6) . ?
C24 C26 1.508(7) . ?
C27 C28 1.355(8) . ?
C27 C32 1.384(9) . ?
C28 C29 1.360(10) . ?
C29 C30 1.329(16) . ?
C30 C31 1.414(16) . ?
C31 C32 1.369(9) . ?
